data_4124645
loop_
_publ_author_name
'Fyfe, C.A.'
'Strobl, H.'
'Gies, H.'
'Kokotailo, G.T.'
'Pasztor, C.'
'Cox, D.E.'

_publ_section_title
;
 Detailed investigation of the lattice structure of zeolite ZSM-11 by a
 combination of solid-state NMR and synchroton x-ray diffraction
;
_journal_name_full 'Journal of the American Chemical Society'
_journal_page_first 2470
_journal_page_last 2474
_journal_volume 111
_journal_year 1989
_chemical_formula_sum 'O2 Si'
_chemical_name_systematic 'Si O2'
_space_group_IT_number 119
_symmetry_space_group_name_Hall 'I -4 -2'
_symmetry_space_group_name_H-M 'I -4 m 2'
_cell_angle_alpha 90
_cell_angle_beta 90
_cell_angle_gamma 90
_cell_formula_units_Z 96
_cell_length_a 20.067
_cell_length_b 20.067
_cell_length_c 13.411
_cell_volume 5400.402
_citation_journal_id_ASTM JACSAT
_cod_data_source_file Fyfe_JACSAT_1989_1719.cif
_cod_data_source_block O2Si1
_cod_original_cell_volume 5400.401
_cod_original_formula_sum 'O2 Si1'
_cod_database_code 4124645

loop_
_symmetry_equiv_pos_as_xyz
x,y,z
y,-x,-z
-x,-y,z
-y,x,-z
-x,y,z
y,x,-z
x,-y,z
-y,-x,-z
x+1/2,y+1/2,z+1/2
y+1/2,-x+1/2,-z+1/2
-x+1/2,-y+1/2,z+1/2
-y+1/2,x+1/2,-z+1/2
-x+1/2,y+1/2,z+1/2
y+1/2,x+1/2,-z+1/2
x+1/2,-y+1/2,z+1/2
-y+1/2,-x+1/2,-z+1/2

loop_
_atom_site_label
_atom_site_type_symbol
_atom_site_fract_x
_atom_site_fract_y
_atom_site_fract_z
_atom_site_occupancy
_atom_site_U_iso_or_equiv
O10 O-2 0.0905 0.301 0.3497 1 0.0
Si1 Si+4 0.077 0.077 0 1 0.0
O9 O-2 0.2511 0.1927 0.4252 1 0.0
O1 O-2 0.0873 0 0.0279 1 0.0
O2 O-2 0.1067 0.1179 0.0975 1 0.0
Si2 Si+4 0.1212 0.186 0.1451 1 0.0
Si4 Si+4 0.2801 0.1882 0.1403 1 0.0
Si5 Si+4 0.3053 0.0768 -0.0079 1 0.0
Si6 Si+4 0.1938 0.1938 0.5 1 0.0
O14 O-2 0.1295 0.4078 0.4348 1 0.0
O12 O-2 0 0.396 0.3871 1 0.0
O4 O-2 0.2018 0.1993 0.1506 1 0.0
Si7 Si+4 0.0761 0.3819 0.3589 1 0.0
O6 O-2 0.3003 0 0.0247 1 0.0
O5 O-2 0.3009 0.1186 0.0889 1 0.0
O15 O-2 0.0875 0.4125 0.25 1 0.0
O3 O-2 0.0926 0.1856 0.255 1 0.0
Si3 Si+4 0.0775 0.2219 0.3569 1 0.0
O7 O-2 0.3095 0.1905 0.25 1 0.0
O8 O-2 0.1204 0.1931 0.4478 1 0.0
O11 O-2 0 0.209 0.3875 1 0.0
O13 O-2 0.0926 0.2437 0.09 1 0.0
